data_4348061
loop_
_publ_author_name
'Zhou, Li-Juan'
'Deng, Wei-Hua'
'Wang, Yu-Ling'
'Xu, Gang'
'Yin, Shun-Gao'
'Liu, Qing-Yan'

_publ_section_title
;
 Lanthanide-Potassium Biphenyl-3,3'-disulfonyl-4,4'-dicarboxylate
 Frameworks: Gas Sorption, Proton Conductivity, and Luminescent Sensing of
 Metal Ions.
;
_journal_issue 12
_journal_name_full 'Inorganic chemistry'
_journal_page_first 6271
_journal_page_last 6277
_journal_paper_doi 10.1021/acs.inorgchem.6b00928
_journal_volume 55
_journal_year 2016
_chemical_formula_sum 'C17 H15 K N O12 Pr S2'
_chemical_formula_weight 669.43
_space_group_crystal_system trigonal
_space_group_IT_number 161
_space_group_name_Hall 'R 3 -2"c'
_space_group_name_H-M_alt 'R 3 c :H'
_atom_sites_solution_hydrogens geom
_audit_creation_method SHELXL-2014/7
_cell_angle_alpha 90
_cell_angle_beta 90
_cell_angle_gamma 120
_cell_formula_units_Z 18
_cell_length_a 48.884(2)
_cell_length_b 48.884(2)
_cell_length_c 8.5632(6)
_cell_measurement_reflns_used 9871
_cell_measurement_temperature 296(2)
_cell_measurement_theta_max 26.93
_cell_measurement_theta_min 2.50
_cell_volume 17721.5(16)
_computing_cell_refinement 'Bruker SMART'
_computing_data_collection 'Bruker SMART'
_computing_data_reduction 'Bruker SAINT'
_computing_structure_refinement 'SHELXL-2014/7 (Sheldrick, 2014)'
_computing_structure_solution 'SHELXS-2014/7 (Sheldrick, 2014)'
_diffrn_ambient_temperature 296(2)
_diffrn_measured_fraction_theta_full 1.000
_diffrn_measured_fraction_theta_max 0.996
_diffrn_measurement_device_type 'CCD area detector'
_diffrn_measurement_method 'phi and omega scans'
_diffrn_radiation_monochromator graphite
_diffrn_radiation_type MoK\a
_diffrn_radiation_wavelength 0.71073
_diffrn_reflns_av_R_equivalents 0.0400
_diffrn_reflns_av_unetI/netI 0.0380
_diffrn_reflns_Laue_measured_fraction_full 1.000
_diffrn_reflns_Laue_measured_fraction_max 0.996
_diffrn_reflns_limit_h_max 60
_diffrn_reflns_limit_h_min -56
_diffrn_reflns_limit_k_max 63
_diffrn_reflns_limit_k_min -62
_diffrn_reflns_limit_l_max 10
_diffrn_reflns_limit_l_min -11
_diffrn_reflns_number 35014
_diffrn_reflns_point_group_measured_fraction_full 1.000
_diffrn_reflns_point_group_measured_fraction_max 0.996
_diffrn_reflns_theta_full 25.242
_diffrn_reflns_theta_max 27.560
_diffrn_reflns_theta_min 0.833
_diffrn_source 'fine-focus sealed tube'
_exptl_absorpt_coefficient_mu 1.486
_exptl_absorpt_correction_T_max 0.9294
_exptl_absorpt_correction_T_min 0.7554
_exptl_absorpt_correction_type multi-scan
_exptl_absorpt_process_details '(SADABS; Bruker 2008)'
_exptl_crystal_colour colorless
_exptl_crystal_density_diffrn 1.129
_exptl_crystal_description prism
_exptl_crystal_F_000 5940
_exptl_crystal_size_max 0.200
_exptl_crystal_size_mid 0.060
_exptl_crystal_size_min 0.050
_refine_diff_density_max 0.554
_refine_diff_density_min -0.805
_refine_diff_density_rms 0.171
_refine_ls_abs_structure_details
;
 Refined as an inversion twin.
;
_refine_ls_abs_structure_Flack 0.537(17)
_refine_ls_extinction_method none
_refine_ls_goodness_of_fit_ref 1.006
_refine_ls_hydrogen_treatment constr
_refine_ls_matrix_type full
_refine_ls_number_parameters 278
_refine_ls_number_reflns 8607
_refine_ls_number_restraints 6
_refine_ls_restrained_S_all 1.009
_refine_ls_R_factor_all 0.0358
_refine_ls_R_factor_gt 0.0337
_refine_ls_shift/su_max 0.002
_refine_ls_shift/su_mean 0.000
_refine_ls_structure_factor_coef Fsqd
_refine_ls_weighting_details 'w=1/[\s^2^(Fo^2^)+(0.0662P)^2^+3.5080P] where P=(Fo^2^+2Fc^2^)/3'
_refine_ls_weighting_scheme calc
_refine_ls_wR_factor_gt 0.0912
_refine_ls_wR_factor_ref 0.0937
_reflns_Friedel_coverage 0.993
_reflns_Friedel_fraction_full 1.000
_reflns_Friedel_fraction_max 0.996
_reflns_number_gt 8116
_reflns_number_total 8607
_reflns_threshold_expression 'I > 2\s(I)'
_cod_data_source_file ic6b00928_si_002.cif
_cod_data_source_block Pr
_cod_depositor_comments
;
The following automatic conversions were performed:

data item '_exptl_absorpt_correction_type' value 'Multi-scan' was
changed to 'multi-scan' in accordance with the
/home/saulius/struct/COD-crude-data/automatic-downloads/DataCite-retrospective/ACS/depositions/lib/dictionaries/cif_core.dic
dictionary named 'cif_core.dic' version 2.4.2 last updated on
2011-04-26.

Automatic conversion script
Id: cif_fix_values 6909 2019-04-08 15:41:33Z antanas 
;
_cod_original_cell_volume 17721(2)
_cod_database_code 4348061
_shelx_shelxl_version_number 2014/7
_shelx_space_group_comment
;
The symmetry employed for this shelxl refinement is uniquely defined
by the following loop, which should always be used as a source of
symmetry information in preference to the above space-group names.
They are only intended as comments.
;
_shelx_estimated_absorpt_t_min 0.755
_shelx_estimated_absorpt_t_max 0.929

loop_
_space_group_symop_operation_xyz
'x, y, z'
'-y, x-y, z'
'-x+y, -x, z'
'-y, -x, z+1/2'
'-x+y, y, z+1/2'
'x, x-y, z+1/2'
'x+2/3, y+1/3, z+1/3'
'-y+2/3, x-y+1/3, z+1/3'
'-x+y+2/3, -x+1/3, z+1/3'
'-y+2/3, -x+1/3, z+5/6'
'-x+y+2/3, y+1/3, z+5/6'
'x+2/3, x-y+1/3, z+5/6'
'x+1/3, y+2/3, z+2/3'
'-y+1/3, x-y+2/3, z+2/3'
'-x+y+1/3, -x+2/3, z+2/3'
'-y+1/3, -x+2/3, z+7/6'
'-x+y+1/3, y+2/3, z+7/6'
'x+1/3, x-y+2/3, z+7/6'

loop_
_atom_site_label
_atom_site_type_symbol
_atom_site_fract_x
_atom_site_fract_y
_atom_site_fract_z
_atom_site_U_iso_or_equiv
_atom_site_adp_type
_atom_site_occupancy
_atom_site_site_symmetry_order
_atom_site_calc_flag
_atom_site_refinement_flags_posn
_atom_site_refinement_flags_adp
K1 K 0.59219(5) 0.08755(5) 0.7590(2) 0.0601(5) Uani 1 1 d . .
Pr1 Pr 0.51478(2) 0.00956(2) 1.45095(4) 0.01741(9) Uani 1 1 d . .
S1 S 0.57690(3) 0.09194(4) 1.39234(18) 0.0247(3) Uani 1 1 d . .
S2 S 0.75601(3) 0.08047(3) 1.23701(17) 0.0231(3) Uani 1 1 d . .
O1 O 0.53509(10) 0.02976(11) 1.1906(5) 0.0245(9) Uani 1 1 d . .
O2 O 0.55390(9) 0.04554(10) 0.9542(5) 0.0236(9) Uani 1 1 d . .
O3 O 0.55723(10) 0.06459(10) 1.4926(5) 0.0277(10) Uani 1 1 d . .
O4 O 0.59792(11) 0.11928(12) 1.4916(6) 0.0379(12) Uani 1 1 d . .
O5 O 0.55890(12) 0.09765(13) 1.2785(7) 0.0402(13) Uani 1 1 d . .
O6 O 0.78779(10) 0.14602(11) 1.6210(5) 0.0284(10) Uani 1 1 d . .
O7 O 0.80636(10) 0.14848(11) 1.3838(5) 0.0247(9) Uani 1 1 d . .
O8 O 0.77202(12) 0.07590(13) 1.3681(6) 0.0382(11) Uani 1 1 d . .
O9 O 0.77761(9) 0.10265(10) 1.1221(5) 0.0258(9) Uani 1 1 d . .
O10 O 0.73248(11) 0.05192(11) 1.1667(6) 0.0411(12) Uani 1 1 d . .
C1 C 0.59147(14) 0.06200(15) 1.1574(7) 0.0227(13) Uani 1 1 d . .
C2 C 0.60164(12) 0.08104(15) 1.2898(7) 0.0227(12) Uani 1 1 d . .
C3 C 0.63274(14) 0.09456(17) 1.3385(7) 0.0275(13) Uani 1 1 d . .
H3A H 0.6392 0.1074 1.4265 0.033 Uiso 1 1 calc R U
C4 C 0.65483(15) 0.08929(19) 1.2575(8) 0.0349(16) Uani 1 1 d . .
C5 C 0.64461(16) 0.0714(2) 1.1228(8) 0.0397(19) Uani 1 1 d . .
H5B H 0.6589 0.0683 1.0647 0.048 Uiso 1 1 calc R U
C6 C 0.61331(15) 0.05798(19) 1.0715(8) 0.0335(16) Uani 1 1 d . .
H6A H 0.6071 0.0463 0.9795 0.040 Uiso 1 1 calc R U
C7 C 0.55809(13) 0.04502(14) 1.0993(6) 0.0174(11) Uani 1 1 d . .
C8 C 0.68770(15) 0.10228(18) 1.3125(8) 0.0325(15) Uani 1 1 d . .
C9 C 0.70185(16) 0.1281(2) 1.4125(9) 0.0434(19) Uani 1 1 d . .
H9B H 0.6908 0.1380 1.4450 0.052 Uiso 1 1 calc R U
C10 C 0.73259(15) 0.13914(19) 1.4639(9) 0.0358(16) Uani 1 1 d . .
H10B H 0.7415 0.1560 1.5333 0.043 Uiso 1 1 calc R U
C11 C 0.75007(15) 0.12618(16) 1.4164(7) 0.0278(14) Uani 1 1 d . .
C12 C 0.73595(14) 0.09983(15) 1.3126(7) 0.0255(13) Uani 1 1 d . .
C13 C 0.70517(14) 0.08814(17) 1.2673(8) 0.0301(15) Uani 1 1 d . .
H13A H 0.6956 0.0702 1.2044 0.036 Uiso 1 1 calc R U
C14 C 0.78321(14) 0.14083(14) 1.4782(7) 0.0207(12) Uani 1 1 d . .
O11 O 0.50010(15) -0.04401(15) 1.3831(7) 0.0518(15) Uiso 1 1 d . .
C15 C 0.5030(6) -0.0603(6) 1.308(3) 0.195(11) Uiso 1 1 d D .
N1 N 0.4876(4) -0.0937(4) 1.3143(19) 0.132(5) Uiso 1 1 d D .
C17 C 0.4688(6) -0.1041(7) 1.452(3) 0.192(10) Uiso 1 1 d D .
C16 C 0.5007(10) -0.1132(10) 1.266(5) 0.287(17) Uiso 1 1 d D .
O1W O 0.6540(8) 0.1331(8) 0.766(4) 0.347(15) Uiso 1 1 d . .

loop_
_atom_site_aniso_label
_atom_site_aniso_U_11
_atom_site_aniso_U_22
_atom_site_aniso_U_33
_atom_site_aniso_U_23
_atom_site_aniso_U_13
_atom_site_aniso_U_12
K1 0.0700(13) 0.0572(12) 0.0354(9) 0.0077(8) 0.0081(9) 0.0186(10)
Pr1 0.01439(15) 0.02373(16) 0.01722(14) -0.00234(12) -0.00179(11) 0.01187(13)
S1 0.0167(7) 0.0245(7) 0.0321(8) -0.0034(6) -0.0009(6) 0.0098(6)
S2 0.0122(6) 0.0195(7) 0.0270(7) 0.0013(6) -0.0027(5) -0.0002(5)
O1 0.014(2) 0.036(2) 0.020(2) -0.0025(17) -0.0034(16) 0.0102(19)
O2 0.0115(19) 0.035(2) 0.0195(19) -0.0019(19) -0.0014(16) 0.0077(17)
O3 0.021(2) 0.023(2) 0.036(2) -0.0090(18) 0.0026(18) 0.0091(18)
O4 0.027(2) 0.033(3) 0.042(3) -0.013(2) -0.001(2) 0.007(2)
O5 0.033(3) 0.044(3) 0.050(3) 0.010(3) -0.003(2) 0.025(3)
O6 0.016(2) 0.040(3) 0.015(2) -0.0039(19) -0.0021(17) 0.0037(19)
O7 0.013(2) 0.033(2) 0.018(2) -0.0004(18) -0.0005(16) 0.0038(18)
O8 0.032(3) 0.043(3) 0.040(3) 0.008(2) -0.005(2) 0.019(2)
O9 0.017(2) 0.020(2) 0.028(2) -0.0067(18) -0.0012(17) 0.0000(15)
O10 0.027(2) 0.024(2) 0.053(3) -0.007(2) -0.006(2) -0.0015(19)
C1 0.010(3) 0.035(3) 0.018(3) -0.001(2) -0.003(2) 0.007(2)
C2 0.007(2) 0.031(3) 0.026(3) -0.002(2) 0.001(2) 0.008(2)
C3 0.016(3) 0.040(4) 0.020(3) -0.001(3) -0.002(2) 0.009(3)
C4 0.009(3) 0.062(5) 0.026(3) -0.010(3) -0.007(2) 0.011(3)
C5 0.015(3) 0.074(5) 0.026(3) -0.010(3) 0.000(3) 0.018(3)
C6 0.014(3) 0.070(5) 0.019(3) -0.011(3) -0.005(2) 0.023(3)
C7 0.015(3) 0.025(3) 0.014(2) 0.000(2) 0.001(2) 0.011(2)
C8 0.012(3) 0.053(4) 0.025(3) -0.001(3) 0.000(2) 0.011(3)
C9 0.018(3) 0.068(5) 0.039(4) -0.021(4) -0.009(3) 0.017(3)
C10 0.016(3) 0.052(5) 0.037(4) -0.013(3) -0.005(3) 0.016(3)
C11 0.012(3) 0.036(4) 0.023(3) 0.000(3) 0.000(2) 0.003(3)
C12 0.014(3) 0.032(3) 0.022(3) 0.002(2) 0.000(2) 0.005(2)
C13 0.011(3) 0.042(4) 0.023(3) -0.010(3) -0.004(2) 0.003(3)
C14 0.010(3) 0.024(3) 0.024(3) 0.000(2) -0.002(2) 0.005(2)

loop_
_atom_type_symbol
_atom_type_description
_atom_type_scat_dispersion_real
_atom_type_scat_dispersion_imag
_atom_type_scat_source
C C 0.0033 0.0016 'International Tables Vol C Tables 4.2.6.8 and 6.1.1.4'
H H 0.0000 0.0000 'International Tables Vol C Tables 4.2.6.8 and 6.1.1.4'
N N 0.0061 0.0033 'International Tables Vol C Tables 4.2.6.8 and 6.1.1.4'
O O 0.0106 0.0060 'International Tables Vol C Tables 4.2.6.8 and 6.1.1.4'
S S 0.1246 0.1234 'International Tables Vol C Tables 4.2.6.8 and 6.1.1.4'
Pr Pr -0.2180 2.8214 'International Tables Vol C Tables 4.2.6.8 and 6.1.1.4'
K K 0.2009 0.2494 'International Tables Vol C Tables 4.2.6.8 and 6.1.1.4'

loop_
_geom_angle_atom_site_label_1
_geom_angle_atom_site_label_2
_geom_angle_atom_site_label_3
_geom_angle
_geom_angle_site_symmetry_1
_geom_angle_site_symmetry_3
O2 K1 O1W 134.7(7) . .
O2 K1 O4 146.22(17) . 1_554
O1W K1 O4 78.2(7) . 1_554
O2 K1 O3 99.08(15) . 1_554
O1W K1 O3 124.6(8) . 1_554
O4 K1 O3 52.56(14) 1_554 1_554
O2 K1 O8 70.89(16) . 8_544
O1W K1 O8 106.5(6) . 8_544
O4 K1 O8 111.70(16) 1_554 8_544
O3 K1 O8 75.38(15) 1_554 8_544
O2 K1 O5 75.00(15) . 5_654
O1W K1 O5 126.0(6) . 5_654
O4 K1 O5 78.13(16) 1_554 5_654
O3 K1 O5 71.69(16) 1_554 5_654
O8 K1 O5 127.26(17) 8_544 5_654
O2 K1 S1 125.23(12) . 1_554
O1W K1 S1 99.6(7) . 1_554
O4 K1 S1 26.71(10) 1_554 1_554
O3 K1 S1 26.61(10) 1_554 1_554
O8 K1 S1 90.40(12) 8_544 1_554
O5 K1 S1 77.77(13) 5_654 1_554
O2 K1 C6 54.00(15) . .
O1W K1 C6 83.2(7) . .
O4 K1 C6 159.27(18) 1_554 .
O3 K1 C6 137.31(18) 1_554 .
O8 K1 C6 65.04(17) 8_544 .
O5 K1 C6 120.87(16) 5_654 .
S1 K1 C6 154.81(15) 1_554 .
O2 K1 C7 16.96(13) . .
O1W K1 C7 118.3(8) . .
O4 K1 C7 159.00(17) 1_554 .
O3 K1 C7 116.04(15) 1_554 .
O8 K1 C7 77.52(15) 8_544 .
O5 K1 C7 81.38(15) 5_654 .
S1 K1 C7 142.03(12) 1_554 .
C6 K1 C7 41.58(14) . .
O11 Pr1 O9 74.82(19) . 8_545
O11 Pr1 O1 93.40(19) . .
O9 Pr1 O1 79.49(15) 8_545 .
O11 Pr1 O3 148.11(18) . .
O9 Pr1 O3 73.90(15) 8_545 .
O1 Pr1 O3 74.97(15) . .
O11 Pr1 O7 82.32(18) . 8_545
O9 Pr1 O7 74.42(15) 8_545 8_545
O1 Pr1 O7 153.78(13) . 8_545
O3 Pr1 O7 95.12(16) . 8_545
O11 Pr1 O2 139.91(19) . 5_655
O9 Pr1 O2 144.09(17) 8_545 5_655
O1 Pr1 O2 87.80(15) . 5_655
O3 Pr1 O2 70.38(15) . 5_655
O7 Pr1 O2 112.07(14) 8_545 5_655
O11 Pr1 O6 70.71(19) . 12_444
O9 Pr1 O6 144.01(16) 8_545 12_444
O1 Pr1 O6 112.21(14) . 12_444
O3 Pr1 O6 141.17(14) . 12_444
O7 Pr1 O6 90.86(15) 8_545 12_444
O2 Pr1 O6 71.83(14) 5_655 12_444
O11 Pr1 O1 128.41(18) . 5_655
O9 Pr1 O1 123.24(14) 8_545 5_655
O1 Pr1 O1 134.72(18) . 5_655
O3 Pr1 O1 75.52(14) . 5_655
O7 Pr1 O1 62.09(13) 8_545 5_655
O2 Pr1 O1 49.98(13) 5_655 5_655
O6 Pr1 O1 73.66(14) 12_444 5_655
O11 Pr1 O7 72.12(18) . 12_444
O9 Pr1 O7 126.94(15) 8_545 12_444
O1 Pr1 O7 62.58(13) . 12_444
O3 Pr1 O7 123.99(15) . 12_444
O7 Pr1 O7 138.00(18) 8_545 12_444
O2 Pr1 O7 73.08(14) 5_655 12_444
O6 Pr1 O7 49.70(13) 12_444 12_444
O1 Pr1 O7 109.82(12) 5_655 12_444
O11 Pr1 C7 139.55(19) . 5_655
O9 Pr1 C7 138.92(16) 8_545 5_655
O1 Pr1 C7 111.54(15) . 5_655
O3 Pr1 C7 71.52(15) . 5_655
O7 Pr1 C7 87.20(14) 8_545 5_655
O2 Pr1 C7 24.86(14) 5_655 5_655
O6 Pr1 C7 70.51(15) 12_444 5_655
O1 Pr1 C7 25.12(14) 5_655 5_655
O7 Pr1 C7 91.16(14) 12_444 5_655
O11 Pr1 C14 69.32(19) . 12_444
O9 Pr1 C14 141.10(16) 8_545 12_444
O1 Pr1 C14 87.92(15) . 12_444
O3 Pr1 C14 137.79(16) . 12_444
O7 Pr1 C14 114.17(16) 8_545 12_444
O2 Pr1 C14 70.68(16) 5_655 12_444
O6 Pr1 C14 24.33(16) 12_444 12_444
O1 Pr1 C14 91.51(15) 5_655 12_444
O7 Pr1 C14 25.37(15) 12_444 12_444
C7 Pr1 C14 79.92(15) 5_655 12_444
O5 S1 O4 115.6(3) . .
O5 S1 O3 112.9(3) . .
O4 S1 O3 109.2(3) . .
O5 S1 C2 107.4(3) . .
O4 S1 C2 106.6(3) . .
O3 S1 C2 104.4(3) . .
O5 S1 K1 148.5(2) . 1_556
O4 S1 K1 55.1(2) . 1_556
O3 S1 K1 56.29(18) . 1_556
C2 S1 K1 104.1(2) . 1_556
O10 S2 O8 114.2(3) . .
O10 S2 O9 112.0(3) . .
O8 S2 O9 113.1(3) . .
O10 S2 C12 106.5(3) . .
O8 S2 C12 106.4(3) . .
O9 S2 C12 103.7(3) . .
C7 O1 Pr1 150.1(4) . .
C7 O1 Pr1 91.0(3) . 5_654
Pr1 O1 Pr1 118.50(17) . 5_654
C7 O2 Pr1 97.9(3) . 5_654
C7 O2 K1 126.4(4) . .
Pr1 O2 K1 132.02(18) 5_654 .
S1 O3 Pr1 135.9(3) . .
S1 O3 K1 97.1(2) . 1_556
Pr1 O3 K1 125.52(19) . 1_556
S1 O4 K1 98.2(3) . 1_556
S1 O5 K1 135.9(3) . 5_655
C14 O6 Pr1 97.8(4) . 18_544
C14 O7 Pr1 151.8(4) . 15_654
C14 O7 Pr1 91.5(3) . 18_544
Pr1 O7 Pr1 116.64(16) 15_654 18_544
S2 O8 K1 138.2(3) . 15_655
S2 O9 Pr1 138.3(3) . 15_654
C6 C1 C2 118.9(5) . .
C6 C1 C7 116.6(5) . .
C2 C1 C7 124.5(5) . .
C3 C2 C1 120.3(6) . .
C3 C2 S1 117.2(5) . .
C1 C2 S1 122.2(4) . .
C2 C3 C4 121.5(6) . .
C2 C3 H3A 119.2 . .
C4 C3 H3A 119.2 . .
C5 C4 C3 117.2(6) . .
C5 C4 C8 120.6(6) . .
C3 C4 C8 122.1(6) . .
C4 C5 C6 121.6(6) . .
C4 C5 H5B 119.2 . .
C6 C5 H5B 119.2 . .
C1 C6 C5 120.3(6) . .
C1 C6 K1 86.5(4) . .
C5 C6 K1 122.3(5) . .
C1 C6 H6A 119.9 . .
C5 C6 H6A 119.9 . .
K1 C6 H6A 61.6 . .
O1 C7 O2 121.1(5) . .
O1 C7 C1 121.6(5) . .
O2 C7 C1 117.3(5) . .
O1 C7 Pr1 63.9(3) . 5_654
O2 C7 Pr1 57.2(3) . 5_654
C1 C7 Pr1 173.3(4) . 5_654
O1 C7 K1 152.9(4) . .
O2 C7 K1 36.7(3) . .
C1 C7 K1 83.3(3) . .
Pr1 C7 K1 92.20(15) 5_654 .
C13 C8 C9 118.1(6) . .
C13 C8 C4 120.1(6) . .
C9 C8 C4 121.8(7) . .
C10 C9 C8 119.9(7) . .
C10 C9 H9B 120.0 . .
C8 C9 H9B 120.0 . .
C11 C10 C9 122.3(7) . .
C11 C10 H10B 118.8 . .
C9 C10 H10B 118.8 . .
C10 C11 C12 118.4(6) . .
C10 C11 C14 116.9(6) . .
C12 C11 C14 124.7(6) . .
C13 C12 C11 119.1(6) . .
C13 C12 S2 117.0(5) . .
C11 C12 S2 123.8(5) . .
C8 C13 C12 122.1(6) . .
C8 C13 H13A 119.0 . .
C12 C13 H13A 119.0 . .
O6 C14 O7 121.0(5) . .
O6 C14 C11 119.0(5) . .
O7 C14 C11 120.0(5) . .
O6 C14 Pr1 57.9(3) . 18_544
O7 C14 Pr1 63.1(3) . 18_544
C11 C14 Pr1 176.4(4) . 18_544
C15 O11 Pr1 149.2(15) . .
O11 C15 N1 129(3) . .
C15 N1 C17 109(2) . .
C15 N1 C16 126(3) . .
C17 N1 C16 115(3) . .

loop_
_geom_bond_atom_site_label_1
_geom_bond_atom_site_label_2
_geom_bond_distance
_geom_bond_site_symmetry_2
K1 O2 2.583(5) .
K1 O1W 2.72(4) .
K1 O4 2.701(6) 1_554
K1 O3 2.732(5) 1_554
K1 O8 2.849(5) 8_544
K1 O5 2.896(5) 5_654
Pr1 O11 2.415(7) .
Pr1 O9 2.438(4) 8_545
Pr1 O1 2.439(4) .
Pr1 O3 2.467(4) .
Pr1 O7 2.486(4) 8_545
Pr1 O2 2.522(4) 5_655
Pr1 O6 2.562(4) 12_444
Pr1 O1 2.669(4) 5_655
Pr1 O7 2.674(4) 12_444
S1 O5 1.432(5) .
S1 O4 1.480(5) .
S1 O3 1.471(5) .
S1 C2 1.778(6) .
S1 K1 3.259(2) 1_556
S2 O10 1.424(5) .
S2 O8 1.448(5) .
S2 O9 1.454(5) .
S2 C12 1.790(7) .
O1 C7 1.262(7) .
O1 Pr1 2.669(4) 5_654
O2 C7 1.262(7) .
O2 Pr1 2.522(4) 5_654
O3 K1 2.732(5) 1_556
O4 K1 2.701(6) 1_556
O5 K1 2.896(5) 5_655
O6 C14 1.246(8) .
O6 Pr1 2.563(4) 18_544
O7 C14 1.284(8) .
O7 Pr1 2.486(4) 15_654
O7 Pr1 2.674(4) 18_544
O8 K1 2.849(5) 15_655
O9 Pr1 2.439(4) 15_654
C1 C6 1.389(9) .
C1 C2 1.392(9) .
C1 C7 1.498(8) .
C2 C3 1.384(8) .
C3 C4 1.411(9) .
C3 H3A 0.9300 .
C4 C5 1.381(10) .
C4 C8 1.479(8) .
C5 C6 1.400(9) .
C5 H5B 0.9300 .
C6 H6A 0.9300 .
C7 Pr1 2.972(6) 5_654
C8 C13 1.395(10) .
C8 C9 1.390(10) .
C9 C10 1.390(9) .
C9 H9B 0.9300 .
C10 C11 1.356(10) .
C10 H10B 0.9300 .
C11 C12 1.427(9) .
C11 C14 1.502(8) .
C12 C13 1.372(8) .
C13 H13A 0.9300 .
C14 Pr1 2.997(6) 18_544
O11 C15 1.08(3) .
C15 N1 1.42(2) .
N1 C17 1.42(2) .
N1 C16 1.45(2) .

loop_
_platon_squeeze_void_nr
_platon_squeeze_void_average_x
_platon_squeeze_void_average_y
_platon_squeeze_void_average_z
_platon_squeeze_void_volume
_platon_squeeze_void_count_electrons
_platon_squeeze_void_content
1 0.000 0.000 -0.014 2146 1404 ' '
2 0.000 0.333 0.908 361 250 ' '
3 0.000 0.667 0.141 361 250 ' '
4 0.333 0.667 0.222 2144 1402 ' '
5 0.333 0.333 0.431 361 250 ' '
6 0.333 1.000 0.929 361 250 ' '
7 0.667 0.333 0.889 2146 1403 ' '
8 0.667 0.667 0.595 361 250 ' '
9 0.667 1.000 0.097 361 250 ' '
